data_2004882
loop_
_publ_author_name
'Frampton, C. S.'

_publ_section_title
;
 1,1-Diamino-2,2-dicyanoethene
;
_journal_issue 5
_journal_name_full 'Acta Crystallographica Section C'
_journal_page_first 1218
_journal_page_last 1220
_journal_paper_doi 10.1107/S0108270195015721
_journal_volume 52
_journal_year 1996
_chemical_formula_iupac 'C4 H4 N4'
_chemical_formula_sum 'C4 H4 N4'
_chemical_formula_weight 108.10
_space_group_IT_number 14
_symmetry_cell_setting monoclinic
_symmetry_space_group_name_Hall '-P 2ybc'
_symmetry_space_group_name_H-M 'P 1 21/c 1'
_cell_angle_alpha 90.
_cell_angle_beta 100.345(9)
_cell_angle_gamma 90.
_cell_formula_units_Z 4
_cell_length_a 8.444(2)
_cell_length_b 5.015(2)
_cell_length_c 12.5573(9)
_cell_measurement_reflns_used 25
_cell_measurement_temperature 290.0
_cell_measurement_theta_max 18.5
_cell_measurement_theta_min 13.1
_cell_volume 523.1(2)
_computing_cell_refinement 'MSC/AFC Diffractometer Control Software'
_computing_data_collection
;
MSC/AFC Diffractometer Control Software
(Molecular Structure Corporation, 1993a)
;
_computing_data_reduction 'TEXSAN (Molecular Structure Corporation, 1993b)'
_computing_molecular_graphics TEXSAN
_computing_publication_material TEXSAN
_computing_structure_refinement TEXSAN
_computing_structure_solution 'SHELXS86 (Sheldrick, 1990)'
_diffrn_ambient_temperature 290.0
_diffrn_measurement_device 'Rigaku AFC-7R'
_diffrn_measurement_method \w/2\q
_diffrn_radiation_monochromator graphite
_diffrn_radiation_source 'RU 200 Rigaku rotating Mo anode'
_diffrn_radiation_type MoK\a
_diffrn_radiation_wavelength 0.7107
_diffrn_reflns_av_R_equivalents 0.0096
_diffrn_reflns_limit_h_max 10
_diffrn_reflns_limit_h_min 0
_diffrn_reflns_limit_k_max 6
_diffrn_reflns_limit_k_min 0
_diffrn_reflns_limit_l_max 15
_diffrn_reflns_limit_l_min -16
_diffrn_reflns_number 1220
_diffrn_reflns_theta_max 27.00
_diffrn_reflns_theta_min 3.30
_diffrn_standards_decay_% 0.70
_diffrn_standards_interval_count 150
_diffrn_standards_number 3
_exptl_absorpt_coefficient_mu 0.097
_exptl_absorpt_correction_T_max 0.990
_exptl_absorpt_correction_T_min 0.965
_exptl_absorpt_correction_type analytical
_exptl_absorpt_process_details Tompa_analytical
_exptl_crystal_colour 'pale pink'
_exptl_crystal_density_diffrn 1.372
_exptl_crystal_density_meas ?
_exptl_crystal_description plate
_exptl_crystal_F_000 224
_exptl_crystal_size_max 0.40
_exptl_crystal_size_mid 0.38
_exptl_crystal_size_min 0.11
_refine_diff_density_max 0.13
_refine_diff_density_min -0.12
_refine_ls_extinction_coef 84.58906
_refine_ls_extinction_method 'Zachariasen type II, Gaussian isotropic'
_refine_ls_goodness_of_fit_obs 2.590
_refine_ls_hydrogen_treatment refall
_refine_ls_matrix_type full
_refine_ls_number_parameters 90
_refine_ls_number_reflns 899
_refine_ls_R_factor_all 0.0474
_refine_ls_R_factor_obs 0.0320
_refine_ls_shift/esd_max <0.0001
_refine_ls_shift/esd_mean 0.0000
_refine_ls_structure_factor_coef F
_refine_ls_weighting_scheme 'sigma; w = 1/[\s^2^(F~o~)]'
_refine_ls_wR_factor_all 0.0403
_refine_ls_wR_factor_obs 0.0390
_reflns_number_observed 899
_reflns_number_total 1145
_reflns_observed_criterion I>2.5\s(I)
_cod_data_source_file ha1153.cif
_cod_data_source_block ha1153
_cod_original_sg_symbol_H-M 'P 21/c'
_cod_database_code 2004882

loop_
_symmetry_equiv_pos_as_xyz
'   +x,   +y,   +z'
'   -x,1/2+y,1/2-z'
'   -x,   -y,   -z'
'   +x,1/2-y,1/2+z'

loop_
_atom_site_aniso_label
_atom_site_aniso_U_11
_atom_site_aniso_U_22
_atom_site_aniso_U_33
_atom_site_aniso_U_12
_atom_site_aniso_U_13
_atom_site_aniso_U_23
N(1) 0.0620(8) 0.0531(8) 0.0399(7) 0.0085(7) 0.0058(6) 0.0043(6)
N(2) 0.0592(8) 0.0574(8) 0.0405(7) 0.0152(6) 0.0106(6) 0.0047(6)
N(3) 0.0759(9) 0.0544(8) 0.0704(9) 0.0114(8) 0.0173(7) -0.0006(7)
N(4) 0.0697(9) 0.0870(10) 0.0385(7) 0.0137(8) 0.0076(6) 0.0004(7)
C(1) 0.0389(6) 0.0407(7) 0.0406(7) -0.0048(6) 0.0059(5) 0.0029(5)
C(2) 0.0433(7) 0.0428(7) 0.0407(7) -0.0016(6) 0.0052(5) -0.0007(6)
C(3) 0.0517(8) 0.0420(7) 0.0459(8) -0.0046(7) 0.0083(6) -0.0020(6)
C(4) 0.0490(8) 0.0538(8) 0.0413(7) 0.0014(6) 0.0094(6) -0.0058(6)

loop_
_atom_site_label
_atom_site_fract_x
_atom_site_fract_y
_atom_site_fract_z
_atom_site_U_iso_or_equiv
_atom_site_thermal_displace_type
N(1) 0.1947(2) 0.5781(3) -0.05932(10) 0.0521 Uani
N(2) 0.3630(2) 0.2739(3) 0.0370(1) 0.0522 Uani
N(3) 0.0368(2) 0.9761(3) 0.1368(1) 0.0664 Uani
N(4) 0.3822(2) 0.4032(3) 0.31350(10) 0.0651 Uani
C(1) 0.2642(2) 0.4808(3) 0.03629(10) 0.0402 Uani
C(2) 0.2355(2) 0.5932(3) 0.1342(1) 0.0425 Uani
C(3) 0.1264(2) 0.8045(3) 0.1359(1) 0.0466 Uani
C(4) 0.3151(2) 0.4892(3) 0.2333(1) 0.0478 Uani
H(1) 0.127(2) 0.717(4) -0.065(1) 0.071(5) Uiso
H(2) 0.213(2) 0.492(3) -0.121(2) 0.072(5) Uiso
H(3) 0.413(2) 0.204(4) 0.099(1) 0.073(5) Uiso
H(4) 0.385(2) 0.208(3) -0.031(1) 0.066(5) Uiso

loop_
_atom_type_symbol
_atom_type_scat_dispersion_real
_atom_type_scat_dispersion_imag
_atom_type_scat_source
C 0.003 0.002 'International Tables'
H 0.000 0.000 'International Tables'
N 0.006 0.003 'International Tables'

loop_
_geom_angle_atom_site_label_1
_geom_angle_atom_site_label_2
_geom_angle_atom_site_label_3
_geom_angle
_geom_angle_publ_flag
N(1) C(1) N(2) 117.80(10) yes
N(1) C(1) C(2) 121.50(10) yes
N(2) C(1) C(2) 120.70(10) yes
C(1) C(2) C(3) 121.90(10) yes
C(1) C(2) C(4) 119.60(10) yes
C(3) C(2) C(4) 118.50(10) yes
N(3) C(3) C(2) 179.60(10) yes
N(4) C(4) C(2) 178.90(10) yes
C(1) N(1) H(1) 122.0(10) no
C(1) N(1) H(2) 118.0(10) no
H(1) N(1) H(2) 119.0(10) no
C(1) N(2) H(3) 121.0(10) no
C(1) N(2) H(4) 119.0(10) no
H(3) N(2) H(4) 119.0(10) no

loop_
_geom_bond_atom_site_label_1
_geom_bond_atom_site_label_2
_geom_bond_distance
_geom_bond_publ_flag
C(1) C(2) 1.413(2) yes
N(1) C(1) 1.331(2) yes
N(2) C(1) 1.330(2) yes
C(2) C(3) 1.407(2) yes
C(2) C(4) 1.404(2) yes
N(3) C(3) 1.148(2) yes
N(4) C(4) 1.148(2) yes
N(1) H(1) 0.90(2) yes
N(1) H(2) 0.92(2) yes
N(2) H(3) 0.89(2) yes
N(2) H(4) 0.96(2) yes

loop_
_geom_contact_atom_site_label_1
_geom_contact_atom_site_label_2
_geom_contact_distance
_geom_contact_site_symmetry_2
_geom_contact_publ_flag
N(3) H(1) 2.15(2) 3_575 yes
N(4) H(4) 2.03(2) 4 yes
N(4) H(3) 2.41(2) 2_655 yes
N(4) H(2) 2.66(2) 4 yes

loop_
_geom_torsion_atom_site_label_1
_geom_torsion_atom_site_label_2
_geom_torsion_atom_site_label_3
_geom_torsion_atom_site_label_4
_geom_torsion
_geom_torsion_publ_flag
N(1) C(1) C(2) C(3) 3.2(2) yes
N(1) C(1) C(2) C(4) -178.10(10) yes
N(2) C(1) C(2) C(3) -177.20(10) yes
N(2) C(1) C(2) C(4) 1.5(2) yes
